data_4081005
loop_
_publ_author_name
'Lin, Yong-Chieh'
'Hsueh, Hsin-Hsueh'
'Kanne, Shanker'
'Chang, Li-Kuang'
'Liu, Fu-Chen'
'Lin, Ivan J. B.'
'Lee, Gene-Hsiang'
'Peng, Shie-Ming'

_publ_section_title
;
 Efficient PEPPSI-Themed Palladium N-Heterocyclic Carbene Precatalysts for
 the Mizoroki--Heck Reaction
;
_journal_issue 14
_journal_name_full Organometallics
_journal_page_first 3859
_journal_paper_doi 10.1021/om4003297
_journal_volume 32
_journal_year 2013
_chemical_formula_sum 'C17 H29 Br2 N4 O2.5 Pd S1.5'
_chemical_formula_weight 643.75
_chemical_name_systematic
; 
 ? 
;
_space_group_IT_number 2
_symmetry_cell_setting triclinic
_symmetry_space_group_name_Hall '-P 1'
_symmetry_space_group_name_H-M 'P -1'
_atom_sites_solution_hydrogens geom
_atom_sites_solution_primary direct
_atom_sites_solution_secondary difmap
_audit_creation_method SHELXL-97
_cell_angle_alpha 79.152(2)
_cell_angle_beta 89.096(2)
_cell_angle_gamma 86.277(2)
_cell_formula_units_Z 4
_cell_length_a 9.2107(7)
_cell_length_b 14.2729(11)
_cell_length_c 18.7729(14)
_cell_measurement_reflns_used 3648
_cell_measurement_temperature 200(2)
_cell_measurement_theta_max 22.34
_cell_measurement_theta_min 2.21
_cell_volume 2418.7(3)
_computing_cell_refinement 'Bruker SAINT'
_computing_data_collection 'Bruker SMART'
_computing_data_reduction 'Bruker SAINT'
_computing_molecular_graphics 'Bruker SHELXTL'
_computing_publication_material 'Bruker SHELXTL'
_computing_structure_refinement 'SHELXL-97 (Sheldrick, 1997)'
_computing_structure_solution 'SHELXS-97 (Sheldrick, 1990)'
_diffrn_ambient_temperature 200(2)
_diffrn_measured_fraction_theta_full 0.998
_diffrn_measured_fraction_theta_max 0.998
_diffrn_measurement_device_type 'BRUKER SMART APEXCCD area detector'
_diffrn_measurement_method 'omega scans'
_diffrn_radiation_monochromator graphite
_diffrn_radiation_source 'fine-focus sealed tube'
_diffrn_radiation_type MoK\a
_diffrn_radiation_wavelength 0.71073
_diffrn_reflns_av_R_equivalents 0.0646
_diffrn_reflns_av_sigmaI/netI 0.0843
_diffrn_reflns_limit_h_max 11
_diffrn_reflns_limit_h_min -11
_diffrn_reflns_limit_k_max 18
_diffrn_reflns_limit_k_min -18
_diffrn_reflns_limit_l_max 24
_diffrn_reflns_limit_l_min -24
_diffrn_reflns_number 30026
_diffrn_reflns_theta_full 27.50
_diffrn_reflns_theta_max 27.50
_diffrn_reflns_theta_min 1.10
_exptl_absorpt_coefficient_mu 4.222
_exptl_absorpt_correction_T_max 0.8493
_exptl_absorpt_correction_T_min 0.3640
_exptl_absorpt_correction_type multi-scan
_exptl_crystal_colour light-yellow
_exptl_crystal_density_diffrn 1.768
_exptl_crystal_density_meas ?
_exptl_crystal_density_method 'not measured'
_exptl_crystal_description plate
_exptl_crystal_F_000 1276
_exptl_crystal_size_max 0.30
_exptl_crystal_size_mid 0.20
_exptl_crystal_size_min 0.04
_refine_diff_density_max 1.414
_refine_diff_density_min -0.711
_refine_diff_density_rms 0.154
_refine_ls_extinction_method none
_refine_ls_goodness_of_fit_ref 1.107
_refine_ls_hydrogen_treatment constr
_refine_ls_matrix_type full
_refine_ls_number_parameters 500
_refine_ls_number_reflns 11076
_refine_ls_number_restraints 16
_refine_ls_restrained_S_all 1.109
_refine_ls_R_factor_all 0.1107
_refine_ls_R_factor_gt 0.0674
_refine_ls_shift/su_max 0.000
_refine_ls_shift/su_mean 0.000
_refine_ls_structure_factor_coef Fsqd
_refine_ls_weighting_details 'calc w=1/[\s^2^(Fo^2^)+(0.0561P)^2^+8.1725P] where P=(Fo^2^+2Fc^2^)/3'
_refine_ls_weighting_scheme calc
_refine_ls_wR_factor_gt 0.1488
_refine_ls_wR_factor_ref 0.1685
_reflns_number_gt 7251
_reflns_number_total 11076
_reflns_threshold_expression >2sigma(I)
_cod_data_source_file om4003297_si_002.cif
_cod_data_source_block ic14694
_cod_depositor_comments
;
The following automatic conversions were performed:

'_symmetry_cell_setting' value 'Triclinic' changed to 'triclinic'
according to /home/saulius/struct/CIF-dictionaries/cif_core.dic
dictionary named 'cif_core.dic' version 2.4.2 from 2011-04-26.

Automatic conversion script
Id: cif_fix_values 1891 2012-01-12 08:04:46Z andrius 

The following automatic conversions were performed:

'_exptl_crystal_density_meas' value 'not_measured' was changed to '?'
- the value is perceived as not measured.

Automatic conversion script
Id: cif_fix_values 3008 2015-01-20 13:52:24Z robertas 
;
_cod_original_sg_symbol_H-M P-1
_cod_original_formula_sum 'C17 H29 Br2 N4 O2.50 Pd S1.50'
_cod_database_code 4081005

loop_
_symmetry_equiv_pos_as_xyz
'x, y, z'
'-x, -y, -z'

loop_
_atom_site_label
_atom_site_type_symbol
_atom_site_fract_x
_atom_site_fract_y
_atom_site_fract_z
_atom_site_U_iso_or_equiv
_atom_site_adp_type
_atom_site_occupancy
_atom_site_symmetry_multiplicity
_atom_site_calc_flag
_atom_site_refinement_flags
_atom_site_disorder_assembly
_atom_site_disorder_group
Pd1 Pd 0.71026(6) 0.03832(4) 0.81487(3) 0.03092(16) Uani 1 1 d . . .
Br1 Br 0.82568(10) 0.09737(7) 0.91230(5) 0.0457(2) Uani 1 1 d . . .
Br2 Br 0.57292(9) -0.00782(7) 0.71964(5) 0.0494(3) Uani 1 1 d . . .
O1 O 0.3057(6) 0.2508(4) 0.7173(3) 0.0459(15) Uani 1 1 d . . .
N1 N 0.4537(7) 0.1631(5) 0.8420(3) 0.0324(14) Uani 1 1 d . A .
N2 N 0.4354(7) 0.0203(5) 0.8996(4) 0.0431(18) Uani 1 1 d D . .
N3 N 0.5118(7) 0.3114(5) 0.6677(4) 0.0402(17) Uani 1 1 d . . .
H3A H 0.4730 0.3290 0.6243 0.048 Uiso 1 1 calc R . .
H3B H 0.6029 0.3223 0.6747 0.048 Uiso 1 1 calc R . .
N4 N 0.9117(7) -0.0022(5) 0.7703(4) 0.0376(16) Uani 1 1 d . . .
C1 C 0.5227(9) 0.0753(6) 0.8550(4) 0.0351(18) Uani 1 1 d . A .
C2 C 0.3222(9) 0.1628(6) 0.8801(5) 0.043(2) Uani 1 1 d . . .
H2 H 0.2545 0.2158 0.8809 0.052 Uiso 1 1 calc R A .
C3 C 0.3109(10) 0.0736(7) 0.9150(5) 0.050(2) Uani 1 1 d . A .
H3 H 0.2321 0.0503 0.9450 0.060 Uiso 1 1 calc R . .
C4 C 0.4820(16) -0.0772(8) 0.9388(8) 0.045(3) Uiso 0.656(7) 1 d PD A 1
H4A H 0.5896 -0.0851 0.9377 0.054 Uiso 0.656(7) 1 calc PR A 1
H4B H 0.4513 -0.0836 0.9902 0.054 Uiso 0.656(7) 1 calc PR A 1
C5 C 0.4214(17) -0.1546(9) 0.9078(8) 0.054(3) Uiso 0.656(7) 1 d PD A 1
H5A H 0.4666 -0.1573 0.8599 0.064 Uiso 0.656(7) 1 calc PR A 1
H5B H 0.3152 -0.1416 0.9008 0.064 Uiso 0.656(7) 1 calc PR A 1
C6 C 0.452(2) -0.2515(10) 0.9602(9) 0.067(4) Uiso 0.656(7) 1 d PD A 1
H6A H 0.5559 -0.2569 0.9748 0.081 Uiso 0.656(7) 1 calc PR A 1
H6B H 0.3925 -0.2517 1.0045 0.081 Uiso 0.656(7) 1 calc PR A 1
C7 C 0.423(2) -0.3345(13) 0.9300(11) 0.086(5) Uiso 0.656(7) 1 d PD A 1
H7C H 0.4453 -0.3926 0.9661 0.128 Uiso 0.656(7) 1 calc PR A 1
H7D H 0.4832 -0.3359 0.8868 0.128 Uiso 0.656(7) 1 calc PR A 1
H7E H 0.3198 -0.3310 0.9168 0.128 Uiso 0.656(7) 1 calc PR A 1
C4' C 0.447(3) -0.0850(12) 0.9181(15) 0.045(3) Uiso 0.344(7) 1 d PD A 2
H4'A H 0.4435 -0.1031 0.9716 0.054 Uiso 0.344(7) 1 calc PR A 2
H4'B H 0.5452 -0.1065 0.9028 0.054 Uiso 0.344(7) 1 calc PR A 2
C5' C 0.339(3) -0.1416(16) 0.8883(15) 0.054(3) Uiso 0.344(7) 1 d PD A 2
H5'A H 0.2405 -0.1141 0.8964 0.064 Uiso 0.344(7) 1 calc PR A 2
H5'B H 0.3547 -0.1338 0.8353 0.064 Uiso 0.344(7) 1 calc PR A 2
C6' C 0.345(3) -0.2463(17) 0.9197(18) 0.067(4) Uiso 0.344(7) 1 d PD A 2
H6'A H 0.2981 -0.2551 0.9680 0.081 Uiso 0.344(7) 1 calc PR A 2
H6'B H 0.2877 -0.2784 0.8884 0.081 Uiso 0.344(7) 1 calc PR A 2
C7' C 0.492(3) -0.294(3) 0.928(2) 0.086(5) Uiso 0.344(7) 1 d PD A 2
H7'A H 0.4851 -0.3623 0.9482 0.128 Uiso 0.344(7) 1 calc PR A 2
H7'B H 0.5498 -0.2650 0.9601 0.128 Uiso 0.344(7) 1 calc PR A 2
H7'C H 0.5398 -0.2876 0.8801 0.128 Uiso 0.344(7) 1 calc PR A 2
C8 C 0.5083(8) 0.2469(5) 0.7948(4) 0.0324(17) Uani 1 1 d . . .
H8A H 0.6140 0.2357 0.7869 0.039 Uiso 1 1 calc R A .
H8B H 0.4937 0.3029 0.8188 0.039 Uiso 1 1 calc R . .
C9 C 0.4324(8) 0.2682(5) 0.7228(4) 0.0340(18) Uani 1 1 d . A .
C10 C 1.0297(9) 0.0470(7) 0.7712(5) 0.047(2) Uani 1 1 d . . .
H10 H 1.0228 0.1014 0.7937 0.057 Uiso 1 1 calc R . .
C11 C 1.1596(10) 0.0231(8) 0.7415(6) 0.063(3) Uani 1 1 d . . .
H11 H 1.2402 0.0610 0.7429 0.075 Uiso 1 1 calc R . .
C12 C 1.1737(10) -0.0566(8) 0.7094(6) 0.060(3) Uani 1 1 d . . .
H12 H 1.2643 -0.0756 0.6900 0.072 Uiso 1 1 calc R . .
C13 C 1.0541(10) -0.1071(7) 0.7064(6) 0.059(3) Uani 1 1 d . . .
H13 H 1.0592 -0.1608 0.6831 0.071 Uiso 1 1 calc R . .
C14 C 0.9258(9) -0.0794(6) 0.7376(5) 0.046(2) Uani 1 1 d . . .
H14 H 0.8436 -0.1159 0.7362 0.055 Uiso 1 1 calc R . .
Pd2 Pd 0.82312(6) 0.46904(4) 0.19960(4) 0.03480(17) Uani 1 1 d . . .
Br3 Br 0.96581(9) 0.37832(7) 0.29984(5) 0.0503(3) Uani 1 1 d . . .
Br4 Br 0.69278(10) 0.56937(7) 0.09889(5) 0.0519(3) Uani 1 1 d . . .
O2 O 1.2080(6) 0.6414(4) 0.2805(3) 0.0460(15) Uani 1 1 d . . .
N5 N 1.0610(7) 0.6013(5) 0.1611(4) 0.0352(15) Uani 1 1 d . A .
N6 N 1.0918(9) 0.4794(5) 0.1116(5) 0.057(2) Uani 1 1 d D . .
N7 N 0.9965(7) 0.6952(5) 0.3266(4) 0.0437(18) Uani 1 1 d . . .
H7A H 1.0360 0.6973 0.3686 0.052 Uiso 1 1 calc R . .
H7B H 0.9036 0.7122 0.3191 0.052 Uiso 1 1 calc R . .
N8 N 0.6306(7) 0.4098(5) 0.2428(4) 0.0373(16) Uani 1 1 d . . .
C15 C 1.0030(9) 0.5193(6) 0.1552(5) 0.040(2) Uani 1 1 d . A .
C16 C 1.1883(9) 0.6101(7) 0.1208(5) 0.045(2) Uani 1 1 d . . .
H16 H 1.2511 0.6611 0.1165 0.054 Uiso 1 1 calc R A .
C17 C 1.2063(10) 0.5353(7) 0.0899(6) 0.056(3) Uani 1 1 d . A .
H17 H 1.2838 0.5221 0.0586 0.067 Uiso 1 1 calc R . .
C18 C 1.0563(14) 0.3973(8) 0.0781(7) 0.041(3) Uiso 0.656(7) 1 d PD A 1
H18A H 1.0830 0.4092 0.0260 0.049 Uiso 0.656(7) 1 calc PR A 1
H18B H 0.9508 0.3877 0.0824 0.049 Uiso 0.656(7) 1 calc PR A 1
C19 C 1.1435(15) 0.3095(9) 0.1186(8) 0.049(3) Uiso 0.656(7) 1 d PD A 1
H19A H 1.2469 0.3244 0.1194 0.059 Uiso 0.656(7) 1 calc PR A 1
H19B H 1.1087 0.2960 0.1694 0.059 Uiso 0.656(7) 1 calc PR A 1
C20 C 1.134(2) 0.2205(13) 0.0864(12) 0.090(5) Uiso 0.656(7) 1 d PD A 1
H20A H 1.1871 0.2311 0.0396 0.108 Uiso 0.656(7) 1 calc PR A 1
H20B H 1.1885 0.1677 0.1189 0.108 Uiso 0.656(7) 1 calc PR A 1
C21 C 0.996(2) 0.1874(16) 0.0733(13) 0.099(6) Uiso 0.656(7) 1 d PD A 1
H21A H 1.0104 0.1299 0.0519 0.148 Uiso 0.656(7) 1 calc PR A 1
H21B H 0.9404 0.2373 0.0399 0.148 Uiso 0.656(7) 1 calc PR A 1
H21C H 0.9429 0.1721 0.1192 0.148 Uiso 0.656(7) 1 calc PR A 1
C18' C 1.108(3) 0.3738(12) 0.1157(13) 0.041(3) Uiso 0.344(7) 1 d PD A 2
H18C H 1.0770 0.3390 0.1636 0.049 Uiso 0.344(7) 1 calc PR A 2
H18D H 1.2100 0.3525 0.1063 0.049 Uiso 0.344(7) 1 calc PR A 2
C19' C 1.009(3) 0.3602(18) 0.0567(13) 0.049(3) Uiso 0.344(7) 1 d PD A 2
H19C H 1.0546 0.3837 0.0091 0.059 Uiso 0.344(7) 1 calc PR A 2
H19D H 0.9167 0.3989 0.0596 0.059 Uiso 0.344(7) 1 calc PR A 2
C20' C 0.976(4) 0.257(2) 0.061(2) 0.090(5) Uiso 0.344(7) 1 d PD A 2
H20C H 0.9629 0.2269 0.1127 0.108 Uiso 0.344(7) 1 calc PR A 2
H20D H 0.8853 0.2538 0.0350 0.108 Uiso 0.344(7) 1 calc PR A 2
C21' C 1.099(4) 0.206(3) 0.029(2) 0.099(6) Uiso 0.344(7) 1 d PD A 2
H21D H 1.0758 0.1400 0.0302 0.148 Uiso 0.344(7) 1 calc PR A 2
H21E H 1.1877 0.2074 0.0567 0.148 Uiso 0.344(7) 1 calc PR A 2
H21F H 1.1136 0.2380 -0.0215 0.148 Uiso 0.344(7) 1 calc PR A 2
C22 C 0.9978(8) 0.6701(5) 0.2031(5) 0.0346(18) Uani 1 1 d . . .
H22A H 0.8947 0.6570 0.2140 0.041 Uiso 1 1 calc R A .
H22B H 1.0001 0.7353 0.1737 0.041 Uiso 1 1 calc R . .
C23 C 1.0780(8) 0.6661(5) 0.2739(4) 0.0333(18) Uani 1 1 d . A .
C24 C 0.5064(9) 0.4622(7) 0.2478(6) 0.054(3) Uani 1 1 d . . .
H24 H 0.5085 0.5297 0.2350 0.064 Uiso 1 1 calc R . .
C25 C 0.3773(9) 0.4250(7) 0.2698(5) 0.050(2) Uani 1 1 d . . .
H25 H 0.2927 0.4655 0.2739 0.060 Uiso 1 1 calc R . .
C26 C 0.3728(10) 0.3262(7) 0.2861(5) 0.052(2) Uani 1 1 d . . .
H26 H 0.2841 0.2975 0.3004 0.062 Uiso 1 1 calc R . .
C27 C 0.4988(10) 0.2707(7) 0.2810(6) 0.055(3) Uani 1 1 d . . .
H27 H 0.4984 0.2030 0.2914 0.066 Uiso 1 1 calc R . .
C28 C 0.6237(9) 0.3140(6) 0.2611(5) 0.042(2) Uani 1 1 d . . .
H28 H 0.7109 0.2750 0.2600 0.050 Uiso 1 1 calc R . .
S1 S 0.3348(3) 0.4598(2) 0.49117(15) 0.0567(7) Uani 1 1 d . . .
O3 O 0.3995(8) 0.3621(5) 0.5183(4) 0.0639(19) Uani 1 1 d . . .
C29 C 0.2635(13) 0.5014(8) 0.5693(6) 0.073(3) Uani 1 1 d . . .
H29A H 0.2201 0.4487 0.6021 0.109 Uiso 1 1 calc R . .
H29B H 0.1890 0.5533 0.5544 0.109 Uiso 1 1 calc R . .
H29C H 0.3422 0.5249 0.5943 0.109 Uiso 1 1 calc R . .
C30 C 0.1702(12) 0.4444(9) 0.4499(7) 0.074(3) Uani 1 1 d . . .
H30A H 0.1881 0.4011 0.4155 0.112 Uiso 1 1 calc R . .
H30B H 0.1296 0.5065 0.4240 0.112 Uiso 1 1 calc R . .
H30C H 0.1011 0.4172 0.4871 0.112 Uiso 1 1 calc R . .
S2 S 0.8680(3) 0.2129(2) 0.50626(15) 0.0591(7) Uani 1 1 d . . .
O4 O 0.9025(9) 0.2998(6) 0.5318(4) 0.078(2) Uani 1 1 d . . .
C31 C 0.8032(16) 0.1350(10) 0.5809(7) 0.094(5) Uani 1 1 d . . .
H31A H 0.8837 0.1106 0.6142 0.141 Uiso 1 1 calc R . .
H31B H 0.7606 0.0816 0.5647 0.141 Uiso 1 1 calc R . .
H31C H 0.7288 0.1692 0.6060 0.141 Uiso 1 1 calc R . .
C32 C 0.7075(12) 0.2401(9) 0.4557(6) 0.077(4) Uani 1 1 d . . .
H32A H 0.6259 0.2503 0.4881 0.116 Uiso 1 1 calc R . .
H32B H 0.6890 0.1870 0.4314 0.116 Uiso 1 1 calc R . .
H32C H 0.7177 0.2983 0.4192 0.116 Uiso 1 1 calc R . .
S3 S 0.6142(8) 0.9180(5) 0.4707(5) 0.086(2) Uani 0.50 1 d P B 1
O5 O 0.658(2) 1.0153(14) 0.4533(11) 0.097(6) Uiso 0.50 1 d P B 1
C33 C 0.726(3) 0.854(2) 0.4223(16) 0.094(8) Uiso 0.50 1 d P B 1
H33A H 0.7044 0.8739 0.3705 0.141 Uiso 0.50 1 calc PR B 1
H33B H 0.7110 0.7858 0.4374 0.141 Uiso 0.50 1 calc PR B 1
H33C H 0.8275 0.8654 0.4310 0.141 Uiso 0.50 1 calc PR B 1
C34 C 0.681(3) 0.862(2) 0.5551(17) 0.099(9) Uiso 0.50 1 d P B 1
H34A H 0.6303 0.8901 0.5930 0.149 Uiso 0.50 1 calc PR B 1
H34B H 0.7856 0.8710 0.5572 0.149 Uiso 0.50 1 calc PR B 1
H34C H 0.6657 0.7936 0.5626 0.149 Uiso 0.50 1 calc PR B 1
S3' S 0.7848(8) 0.9102(6) 0.4669(3) 0.086(2) Uani 0.50 1 d P C 2
O5' O 0.763(3) 1.0083(17) 0.4607(12) 0.115(7) Uiso 0.50 1 d P C 2
C33' C 0.624(3) 0.871(2) 0.4374(17) 0.090(8) Uiso 0.50 1 d P C 2
H33D H 0.6142 0.8932 0.3849 0.134 Uiso 0.50 1 calc PR C 2
H33E H 0.5408 0.8973 0.4622 0.134 Uiso 0.50 1 calc PR C 2
H33F H 0.6271 0.8012 0.4486 0.134 Uiso 0.50 1 calc PR C 2
C34' C 0.774(3) 0.861(2) 0.5611(16) 0.094(9) Uiso 0.50 1 d P C 2
H34D H 0.8573 0.8787 0.5862 0.141 Uiso 0.50 1 calc PR C 2
H34E H 0.7748 0.7910 0.5677 0.141 Uiso 0.50 1 calc PR C 2
H34F H 0.6835 0.8854 0.5812 0.141 Uiso 0.50 1 calc PR C 2

loop_
_atom_site_aniso_label
_atom_site_aniso_U_11
_atom_site_aniso_U_22
_atom_site_aniso_U_33
_atom_site_aniso_U_23
_atom_site_aniso_U_13
_atom_site_aniso_U_12
Pd1 0.0281(3) 0.0278(3) 0.0370(3) -0.0075(3) 0.0042(2) 0.0011(2)
Br1 0.0448(5) 0.0524(6) 0.0430(5) -0.0157(4) 0.0017(4) -0.0066(4)
Br2 0.0371(5) 0.0674(6) 0.0494(6) -0.0238(5) 0.0029(4) -0.0077(4)
O1 0.027(3) 0.054(4) 0.057(4) -0.011(3) -0.004(3) -0.001(3)
N1 0.031(3) 0.036(4) 0.032(4) -0.011(3) -0.004(3) 0.003(3)
N2 0.040(4) 0.031(4) 0.052(5) 0.001(3) 0.017(3) 0.009(3)
N3 0.029(3) 0.041(4) 0.046(4) 0.005(3) -0.006(3) 0.000(3)
N4 0.031(3) 0.032(4) 0.049(4) -0.007(3) 0.008(3) -0.003(3)
C1 0.040(4) 0.029(4) 0.035(5) -0.005(3) 0.004(4) -0.005(4)
C2 0.045(5) 0.035(5) 0.048(5) -0.005(4) 0.011(4) 0.006(4)
C3 0.039(5) 0.055(6) 0.053(6) -0.006(5) 0.010(4) 0.004(4)
C8 0.036(4) 0.025(4) 0.036(4) -0.006(3) -0.003(3) -0.001(3)
C9 0.036(4) 0.024(4) 0.041(5) -0.006(3) -0.005(4) 0.011(3)
C10 0.039(5) 0.041(5) 0.063(6) -0.013(5) 0.010(4) -0.006(4)
C11 0.030(5) 0.062(7) 0.099(9) -0.020(6) 0.016(5) -0.018(5)
C12 0.032(5) 0.065(7) 0.081(8) -0.016(6) 0.012(5) 0.009(5)
C13 0.050(6) 0.053(6) 0.080(8) -0.029(6) 0.009(5) 0.002(5)
C14 0.037(5) 0.045(5) 0.060(6) -0.023(5) 0.007(4) 0.003(4)
Pd2 0.0310(3) 0.0298(3) 0.0453(4) -0.0108(3) 0.0085(3) -0.0054(2)
Br3 0.0331(4) 0.0632(6) 0.0541(6) -0.0091(5) -0.0010(4) -0.0054(4)
Br4 0.0514(5) 0.0457(5) 0.0540(6) -0.0005(4) 0.0081(5) 0.0034(4)
O2 0.029(3) 0.053(4) 0.057(4) -0.013(3) -0.008(3) 0.002(3)
N5 0.029(3) 0.037(4) 0.040(4) -0.007(3) 0.001(3) -0.005(3)
N6 0.058(5) 0.046(5) 0.076(6) -0.030(4) 0.029(4) -0.015(4)
N7 0.032(4) 0.058(5) 0.044(4) -0.018(4) -0.007(3) 0.002(3)
N8 0.032(3) 0.031(4) 0.050(4) -0.008(3) 0.007(3) -0.005(3)
C15 0.040(5) 0.039(5) 0.043(5) -0.016(4) 0.017(4) -0.009(4)
C16 0.032(4) 0.048(5) 0.055(6) -0.006(5) 0.009(4) -0.011(4)
C17 0.045(5) 0.058(6) 0.067(7) -0.019(5) 0.026(5) -0.004(5)
C22 0.031(4) 0.024(4) 0.052(5) -0.015(4) -0.002(4) 0.000(3)
C23 0.030(4) 0.031(4) 0.040(5) -0.008(4) -0.001(4) -0.008(3)
C24 0.043(5) 0.041(5) 0.072(7) -0.002(5) 0.017(5) 0.004(4)
C25 0.029(4) 0.056(6) 0.057(6) 0.005(5) 0.008(4) 0.011(4)
C26 0.035(5) 0.059(6) 0.056(6) 0.007(5) -0.001(4) -0.013(4)
C27 0.049(5) 0.038(5) 0.075(7) -0.005(5) 0.003(5) -0.007(4)
C28 0.035(4) 0.033(5) 0.054(6) 0.000(4) -0.001(4) -0.001(4)
S1 0.0466(13) 0.0623(16) 0.0580(16) -0.0015(13) -0.0038(12) -0.0069(12)
O3 0.074(5) 0.058(4) 0.056(4) -0.010(3) -0.009(4) 0.024(4)
C29 0.091(8) 0.059(7) 0.068(7) -0.021(6) -0.009(6) 0.025(6)
C30 0.060(7) 0.076(8) 0.084(9) -0.007(7) -0.015(6) 0.001(6)
S2 0.0587(15) 0.0662(17) 0.0515(15) -0.0065(13) -0.0041(12) -0.0091(13)
O4 0.097(6) 0.080(5) 0.058(5) -0.003(4) -0.031(4) -0.036(5)
C31 0.127(12) 0.089(9) 0.066(8) 0.004(7) -0.012(8) -0.052(9)
C32 0.079(8) 0.084(9) 0.069(8) -0.005(7) -0.015(6) -0.027(7)
S3 0.085(5) 0.063(4) 0.111(6) -0.020(4) 0.020(4) -0.008(3)
S3' 0.086(5) 0.116(6) 0.054(4) -0.017(4) -0.002(3) -0.002(4)

loop_
_atom_type_symbol
_atom_type_description
_atom_type_scat_dispersion_real
_atom_type_scat_dispersion_imag
_atom_type_scat_source
C C 0.0033 0.0016 'International Tables Vol C Tables 4.2.6.8 and 6.1.1.4'
H H 0.0000 0.0000 'International Tables Vol C Tables 4.2.6.8 and 6.1.1.4'
N N 0.0061 0.0033 'International Tables Vol C Tables 4.2.6.8 and 6.1.1.4'
O O 0.0106 0.0060 'International Tables Vol C Tables 4.2.6.8 and 6.1.1.4'
Br Br -0.2901 2.4595 'International Tables Vol C Tables 4.2.6.8 and 6.1.1.4'
Pd Pd -0.9988 1.0072 'International Tables Vol C Tables 4.2.6.8 and 6.1.1.4'
S S 0.1246 0.1234 'International Tables Vol C Tables 4.2.6.8 and 6.1.1.4'

loop_
_geom_angle_atom_site_label_1
_geom_angle_atom_site_label_2
_geom_angle_atom_site_label_3
_geom_angle
C1 Pd1 N4 179.2(3)
C1 Pd1 Br2 86.6(2)
N4 Pd1 Br2 92.68(19)
C1 Pd1 Br1 87.7(2)
N4 Pd1 Br1 93.07(19)
Br2 Pd1 Br1 173.59(4)
C1 N1 C2 110.4(7)
C1 N1 C8 125.0(6)
C2 N1 C8 124.5(7)
C1 N2 C3 110.3(7)
C1 N2 C4' 126.3(13)
C3 N2 C4' 122.0(13)
C1 N2 C4 123.1(8)
C3 N2 C4 125.3(9)
C4' N2 C4 21.0(10)
C10 N4 C14 116.6(7)
C10 N4 Pd1 122.5(6)
C14 N4 Pd1 120.9(5)
N2 C1 N1 105.5(7)
N2 C1 Pd1 128.1(6)
N1 C1 Pd1 126.4(6)
C3 C2 N1 106.1(7)
C2 C3 N2 107.6(8)
C5 C4 N2 113.5(10)
C4 C5 C6 109.3(11)
C7 C6 C5 114.3(14)
N2 C4' C5' 119.9(18)
C6' C5' C4' 116(2)
C7' C6' C5' 115(3)
N1 C8 C9 111.7(6)
O1 C9 N3 123.7(8)
O1 C9 C8 121.4(8)
N3 C9 C8 114.8(7)
N4 C10 C11 123.3(9)
C10 C11 C12 119.7(9)
C13 C12 C11 118.2(9)
C12 C13 C14 119.2(9)
N4 C14 C13 122.8(9)
C15 Pd2 N8 176.7(3)
C15 Pd2 Br3 88.9(3)
N8 Pd2 Br3 91.86(19)
C15 Pd2 Br4 87.6(3)
N8 Pd2 Br4 91.77(19)
Br3 Pd2 Br4 175.69(4)
C15 N5 C16 109.3(7)
C15 N5 C22 124.7(6)
C16 N5 C22 126.0(7)
C15 N6 C17 110.8(7)
C15 N6 C18 124.3(8)
C17 N6 C18 123.7(9)
C15 N6 C18' 122.3(12)
C17 N6 C18' 120.5(12)
C18 N6 C18' 33.6(8)
C24 N8 C28 116.3(7)
C24 N8 Pd2 123.0(6)
C28 N8 Pd2 120.4(5)
N6 C15 N5 105.5(7)
N6 C15 Pd2 126.7(6)
N5 C15 Pd2 127.8(6)
C17 C16 N5 107.6(8)
C16 C17 N6 106.8(8)
N6 C18 C19 107.0(10)
C20 C19 C18 114.5(13)
C21 C20 C19 120.5(17)
N6 C18' C19' 102.0(17)
C18' C19' C20' 113(2)
C21' C20' C19' 109(3)
N5 C22 C23 112.5(6)
O2 C23 N7 123.6(7)
O2 C23 C22 121.8(7)
N7 C23 C22 114.6(7)
N8 C24 C25 124.3(9)
C24 C25 C26 118.0(8)
C27 C26 C25 118.9(8)
C28 C27 C26 119.0(9)
N8 C28 C27 123.4(8)
O3 S1 C30 105.6(5)
O3 S1 C29 105.6(5)
C30 S1 C29 99.1(6)
O4 S2 C31 106.8(6)
O4 S2 C32 107.1(5)
C31 S2 C32 99.7(6)
O5 S3 C33 105.9(14)
O5 S3 C34 110.2(14)
C33 S3 C34 95.5(15)
O5' S3' C33' 106.1(15)
O5' S3' C34' 106.4(14)
C33' S3' C34' 99.6(14)

loop_
_geom_bond_atom_site_label_1
_geom_bond_atom_site_label_2
_geom_bond_distance
Pd1 C1 1.954(8)
Pd1 N4 2.115(6)
Pd1 Br2 2.4193(11)
Pd1 Br1 2.4379(11)
O1 C9 1.219(9)
N1 C1 1.349(10)
N1 C2 1.397(10)
N1 C8 1.461(10)
N2 C1 1.333(10)
N2 C3 1.391(10)
N2 C4' 1.475(17)
N2 C4 1.487(12)
N3 C9 1.334(10)
N4 C10 1.333(10)
N4 C14 1.356(10)
C2 C3 1.327(12)
C4 C5 1.484(14)
C5 C6 1.552(15)
C6 C7 1.448(16)
C4' C5' 1.498(18)
C5' C6' 1.497(18)
C6' C7' 1.473(19)
C8 C9 1.501(11)
C10 C11 1.363(12)
C11 C12 1.381(14)
C12 C13 1.362(13)
C13 C14 1.380(12)
Pd2 C15 1.959(8)
Pd2 N8 2.100(6)
Pd2 Br3 2.4259(12)
Pd2 Br4 2.4282(12)
O2 C23 1.228(9)
N5 C15 1.342(10)
N5 C16 1.384(10)
N5 C22 1.459(10)
N6 C15 1.325(10)
N6 C17 1.374(11)
N6 C18 1.487(12)
N6 C18' 1.493(16)
N7 C23 1.343(10)
N8 C24 1.337(10)
N8 C28 1.351(10)
C16 C17 1.308(13)
C18 C19 1.524(14)
C19 C20 1.513(15)
C20 C21 1.424(16)
C18' C19' 1.496(18)
C19' C20' 1.502(19)
C20' C21' 1.487(19)
C22 C23 1.521(11)
C24 C25 1.360(12)
C25 C26 1.389(13)
C26 C27 1.375(13)
C27 C28 1.355(12)
S1 O3 1.482(7)
S1 C30 1.758(11)
S1 C29 1.783(11)
S2 O4 1.466(8)
S2 C31 1.740(12)
S2 C32 1.752(11)
S3 O5 1.45(2)
S3 C33 1.70(3)
S3 C34 1.74(3)
S3' O5' 1.38(2)
S3' C33' 1.75(3)
S3' C34' 1.78(3)
